data_7216902
loop_
_publ_author_name
'Aburel, Pompiliu S.'
'R\/omming, Christian'
'Ma, Kuangbiao'
'Undheim, Kjell'

_publ_section_title
;
 Synthesis of \a-hydroxy and \a-oxospiranes through
 ruthenium(II)-catalyzed ring-closing metathesis
;
_journal_issue 12
_journal_name_full 'Journal of the Chemical Society, Perkin Transactions 1'
_journal_page_first 1458
_journal_paper_doi 10.1039/b101462p
_journal_year 2001
_chemical_formula_sum 'C19 H21 N O6'
_chemical_formula_weight 359.37
_chemical_name_systematic
; 
cis-7,7-ethylenedioxospiro[4,5]decan-3-en-1-yl p-nitrobenzoate
;
_space_group_IT_number 14
_symmetry_space_group_name_Hall '-P 2ybc'
_symmetry_space_group_name_H-M 'P 1 21/c 1'
_atom_sites_solution_hydrogens geom
_atom_sites_solution_primary direct
_atom_sites_solution_secondary difmap
_audit_creation_method SHELXL-97
_cell_angle_alpha 90.00
_cell_angle_beta 109.118(3)
_cell_angle_gamma 90.00
_cell_formula_units_Z 4
_cell_length_a 18.8106(12)
_cell_length_b 6.9928(5)
_cell_length_c 13.7165(9)
_cell_measurement_temperature 150(2)
_cell_volume 1704.7(2)
_computing_structure_refinement 'SHELXL-97 (Sheldrick, 1997)'
_computing_structure_solution 'SHELXS-97 (Sheldrick, 1990)'
_diffrn_ambient_temperature 150(2)
_diffrn_measured_fraction_theta_full 0.997
_diffrn_measured_fraction_theta_max 0.997
_diffrn_radiation_monochromator graphite
_diffrn_radiation_source 'fine-focus sealed tube'
_diffrn_radiation_type MoK\a
_diffrn_radiation_wavelength 0.71073
_diffrn_reflns_av_R_equivalents 0.0385
_diffrn_reflns_av_sigmaI/netI 0.0229
_diffrn_reflns_limit_h_max 28
_diffrn_reflns_limit_h_min -28
_diffrn_reflns_limit_k_max 10
_diffrn_reflns_limit_k_min -10
_diffrn_reflns_limit_l_max 21
_diffrn_reflns_limit_l_min -20
_diffrn_reflns_number 31408
_diffrn_reflns_theta_full 33.14
_diffrn_reflns_theta_max 33.14
_diffrn_reflns_theta_min 3.44
_exptl_absorpt_coefficient_mu 0.105
_exptl_crystal_density_diffrn 1.400
_exptl_crystal_density_method 'not measured'
_exptl_crystal_F_000 760
_exptl_crystal_size_max 0.55
_exptl_crystal_size_mid 0.35
_exptl_crystal_size_min 0.17
_refine_diff_density_max 0.517
_refine_diff_density_min -0.289
_refine_diff_density_rms 0.064
_refine_ls_extinction_method none
_refine_ls_goodness_of_fit_ref 1.037
_refine_ls_hydrogen_treatment mixed
_refine_ls_matrix_type full
_refine_ls_number_parameters 332
_refine_ls_number_reflns 6482
_refine_ls_number_restraints 0
_refine_ls_restrained_S_all 1.037
_refine_ls_R_factor_all 0.0643
_refine_ls_R_factor_gt 0.0481
_refine_ls_shift/su_max 0.012
_refine_ls_shift/su_mean 0.001
_refine_ls_structure_factor_coef Fsqd
_refine_ls_weighting_details 'calc w=1/[\s^2^(Fo^2^)+(0.0760P)^2^+0.5428P] where P=(Fo^2^+2Fc^2^)/3'
_refine_ls_weighting_scheme calc
_refine_ls_wR_factor_gt 0.1272
_refine_ls_wR_factor_ref 0.1433
_reflns_number_gt 5100
_reflns_number_total 6482
_reflns_threshold_expression >2sigma(I)
_cod_data_source_file b101462p.txt
_cod_data_source_block 42
_cod_original_sg_symbol_H-M P2(1)/c
_cod_database_code 7216902

loop_
_symmetry_equiv_pos_as_xyz
'x, y, z'
'-x, y+1/2, -z+1/2'
'-x, -y, -z'
'x, -y-1/2, z-1/2'

loop_
_atom_site_label
_atom_site_type_symbol
_atom_site_fract_x
_atom_site_fract_y
_atom_site_fract_z
_atom_site_U_iso_or_equiv
_atom_site_adp_type
_atom_site_occupancy
_atom_site_symmetry_multiplicity
_atom_site_calc_flag
_atom_site_refinement_flags
O1 O 0.30600(5) 0.28719(11) 0.11290(7) 0.02543(17) Uani 1 1 d .
O2 O 0.29082(5) 0.04637(12) -0.00339(6) 0.02767(18) Uani 1 1 d .
O3 O 0.22641(4) -0.03378(10) 0.17852(6) 0.01991(15) Uani 1 1 d .
O4 O 0.14352(5) -0.26950(12) 0.10667(7) 0.02734(18) Uani 1 1 d .
O5 O -0.07572(5) 0.57377(13) 0.11027(9) 0.0354(2) Uani 1 1 d .
O6 O -0.14068(5) 0.33221(14) 0.13292(8) 0.0321(2) Uani 1 1 d .
N1 N -0.08347(5) 0.40225(14) 0.12343(8) 0.02450(19) Uani 1 1 d .
C1 C 0.26119(7) 0.36456(18) 0.01635(10) 0.0306(2) Uani 1 1 d .
H1A H 0.2897(13) 0.460(3) -0.0120(18) 0.060(6) Uiso 1 1 d .
H1B H 0.2196(11) 0.432(3) 0.0260(16) 0.047(5) Uiso 1 1 d .
C2A C 0.2492(3) 0.2019(9) -0.0613(5) 0.0337(10) Uani 0.50 1 d P
H2AB H 0.269(2) 0.222(5) -0.118(3) 0.040(9) Uiso 0.50 1 d P
H2 H 0.2126(17) 0.183(4) -0.108(2) 0.079(8) Uiso 1 1 d .
C2B C 0.2325(3) 0.1830(8) -0.0442(4) 0.0281(8) Uani 0.50 1 d P
H2BB H 0.186(2) 0.140(5) -0.038(3) 0.030(8) Uiso 0.50 1 d P
C3 C 0.34076(6) 0.12050(14) 0.09127(8) 0.02002(18) Uani 1 1 d .
C4 C 0.41887(7) 0.15968(18) 0.08176(11) 0.0296(2) Uani 1 1 d .
H4A H 0.4416(10) 0.268(3) 0.1278(14) 0.037(4) Uiso 1 1 d .
H4B H 0.4139(10) 0.192(3) 0.0125(16) 0.046(5) Uiso 1 1 d .
C5 C 0.46519(6) -0.02372(18) 0.11727(10) 0.0262(2) Uani 1 1 d .
H5A H 0.5119(10) 0.003(2) 0.1734(14) 0.033(4) Uiso 1 1 d .
H5B H 0.4770(11) -0.084(3) 0.0627(16) 0.043(5) Uiso 1 1 d .
C6 C 0.41580(6) -0.15862(15) 0.15677(8) 0.02168(19) Uani 1 1 d .
H6A H 0.4458(9) -0.230(2) 0.2180(13) 0.026(4) Uiso 1 1 d .
H6B H 0.3916(10) -0.255(3) 0.1019(15) 0.038(4) Uiso 1 1 d .
C7 C 0.35489(5) -0.03198(14) 0.17757(7) 0.01714(17) Uani 1 1 d .
C8 C 0.38537(6) 0.06502(16) 0.28405(8) 0.02230(19) Uani 1 1 d .
H8A H 0.4343(10) 0.123(2) 0.2950(14) 0.034(4) Uiso 1 1 d .
H8B H 0.3544(9) 0.173(2) 0.2864(13) 0.031(4) Uiso 1 1 d .
C9 C 0.39174(7) -0.07214(18) 0.37103(9) 0.0269(2) Uani 1 1 d .
H9 H 0.4239(9) -0.033(2) 0.4409(13) 0.032(4) Uiso 1 1 d .
C10 C 0.35584(7) -0.23849(18) 0.35776(9) 0.0275(2) Uani 1 1 d .
H10 H 0.3608(11) -0.321(3) 0.4143(15) 0.042(5) Uiso 1 1 d .
C11 C 0.30558(6) -0.30976(15) 0.25539(9) 0.0246(2) Uani 1 1 d .
H11A H 0.3293(10) -0.427(3) 0.2322(15) 0.039(5) Uiso 1 1 d .
H11B H 0.2587(11) -0.359(3) 0.2620(15) 0.047(5) Uiso 1 1 d .
C12 C 0.28710(5) -0.15836(14) 0.17047(8) 0.01863(17) Uani 1 1 d .
H12 H 0.2690(9) -0.221(2) 0.1035(12) 0.024(4) Uiso 1 1 d .
C13 C 0.15725(5) -0.10814(15) 0.14014(8) 0.02012(18) Uani 1 1 d .
C14 C 0.09693(5) 0.03121(14) 0.14048(8) 0.01925(18) Uani 1 1 d .
C15 C 0.10918(6) 0.22799(15) 0.14555(9) 0.0231(2) Uani 1 1 d .
H15 H 0.1573(10) 0.279(3) 0.1491(14) 0.034(4) Uiso 1 1 d .
C16 C 0.04960(6) 0.35188(16) 0.13835(10) 0.0250(2) Uani 1 1 d .
H16 H 0.0585(10) 0.488(3) 0.1397(14) 0.036(4) Uiso 1 1 d .
C17 C -0.02016(5) 0.27365(15) 0.12986(8) 0.02054(18) Uani 1 1 d .
C18 C -0.03290(6) 0.07869(16) 0.12692(9) 0.0230(2) Uani 1 1 d .
H18 H -0.0806(10) 0.029(3) 0.1204(14) 0.035(4) Uiso 1 1 d .
C19 C 0.02597(6) -0.04319(16) 0.13034(9) 0.0231(2) Uani 1 1 d .
H19 H 0.0191(9) -0.178(2) 0.1252(13) 0.035(4) Uiso 1 1 d .

loop_
_atom_site_aniso_label
_atom_site_aniso_U_11
_atom_site_aniso_U_22
_atom_site_aniso_U_33
_atom_site_aniso_U_23
_atom_site_aniso_U_13
_atom_site_aniso_U_12
O1 0.0276(4) 0.0170(3) 0.0287(4) 0.0003(3) 0.0052(3) 0.0056(3)
O2 0.0323(4) 0.0251(4) 0.0204(4) -0.0013(3) 0.0015(3) 0.0058(3)
O3 0.0147(3) 0.0188(3) 0.0265(4) -0.0028(3) 0.0071(3) -0.0003(2)
O4 0.0218(4) 0.0207(4) 0.0378(5) -0.0059(3) 0.0075(3) -0.0025(3)
O5 0.0270(4) 0.0221(4) 0.0541(6) 0.0025(4) 0.0094(4) 0.0043(3)
O6 0.0193(4) 0.0360(5) 0.0434(5) 0.0005(4) 0.0134(3) 0.0019(3)
N1 0.0183(4) 0.0253(4) 0.0281(4) 0.0004(3) 0.0052(3) 0.0028(3)
C1 0.0322(6) 0.0262(5) 0.0321(6) 0.0080(4) 0.0086(5) 0.0096(4)
C2A 0.029(2) 0.0308(16) 0.032(2) 0.0092(13) -0.0013(15) 0.0006(15)
C2B 0.0233(19) 0.0260(16) 0.0280(18) 0.0009(12) -0.0014(12) 0.0026(13)
C3 0.0193(4) 0.0183(4) 0.0218(4) 0.0008(3) 0.0058(3) 0.0019(3)
C4 0.0237(5) 0.0302(6) 0.0376(6) 0.0110(5) 0.0136(4) 0.0020(4)
C5 0.0200(5) 0.0295(5) 0.0317(5) 0.0008(4) 0.0121(4) 0.0012(4)
C6 0.0203(4) 0.0216(4) 0.0252(5) 0.0029(4) 0.0103(4) 0.0053(3)
C7 0.0159(4) 0.0171(4) 0.0186(4) 0.0002(3) 0.0058(3) 0.0012(3)
C8 0.0221(4) 0.0222(5) 0.0215(4) -0.0032(3) 0.0055(4) -0.0025(3)
C9 0.0289(5) 0.0314(5) 0.0196(5) -0.0010(4) 0.0067(4) 0.0023(4)
C10 0.0314(5) 0.0292(5) 0.0237(5) 0.0055(4) 0.0115(4) 0.0035(4)
C11 0.0245(5) 0.0187(4) 0.0304(5) 0.0039(4) 0.0087(4) 0.0001(4)
C12 0.0171(4) 0.0161(4) 0.0229(4) -0.0016(3) 0.0067(3) 0.0012(3)
C13 0.0167(4) 0.0196(4) 0.0240(4) -0.0001(3) 0.0066(3) -0.0009(3)
C14 0.0157(4) 0.0195(4) 0.0220(4) 0.0002(3) 0.0054(3) -0.0011(3)
C15 0.0167(4) 0.0199(4) 0.0334(5) 0.0008(4) 0.0091(4) -0.0019(3)
C16 0.0195(4) 0.0189(5) 0.0371(6) 0.0014(4) 0.0100(4) -0.0012(3)
C17 0.0158(4) 0.0215(4) 0.0236(4) 0.0015(3) 0.0055(3) 0.0019(3)
C18 0.0157(4) 0.0232(5) 0.0296(5) 0.0007(4) 0.0069(4) -0.0022(3)
C19 0.0171(4) 0.0199(4) 0.0320(5) 0.0000(4) 0.0074(4) -0.0026(3)

loop_
_atom_type_symbol
_atom_type_description
_atom_type_scat_dispersion_real
_atom_type_scat_dispersion_imag
_atom_type_scat_source
C C 0.0033 0.0016 'International Tables Vol C Tables 4.2.6.8 and 6.1.1.4'
H H 0.0000 0.0000 'International Tables Vol C Tables 4.2.6.8 and 6.1.1.4'
N N 0.0061 0.0033 'International Tables Vol C Tables 4.2.6.8 and 6.1.1.4'
O O 0.0106 0.0060 'International Tables Vol C Tables 4.2.6.8 and 6.1.1.4'

loop_
_geom_angle_atom_site_label_1
_geom_angle_atom_site_label_2
_geom_angle_atom_site_label_3
_geom_angle
C3 O1 C1 106.96(9)
C2A O2 C2B 18.98(19)
C2A O2 C3 108.0(3)
C2B O2 C3 107.9(2)
C13 O3 C12 114.79(8)
O6 N1 O5 123.74(10)
O6 N1 C17 118.04(9)
O5 N1 C17 118.21(9)
O1 C1 C2B 100.8(2)
O1 C1 C2A 105.9(2)
C2B C1 C2A 17.75(17)
O1 C1 H1A 112.5(13)
C2B C1 H1A 118.7(13)
C2A C1 H1A 101.5(13)
O1 C1 H1B 108.6(12)
C2B C1 H1B 109.0(12)
C2A C1 H1B 121.5(12)
H1A C1 H1B 106.8(17)
O2 C2A C1 104.6(4)
O2 C2A H2AB 106(2)
C1 C2A H2AB 116(2)
O2 C2A H2 121(2)
C1 C2A H2 126(2)
H2AB C2A H2 80(3)
O2 C2A H2BB 89.4(14)
C1 C2A H2BB 90.8(15)
H2AB C2A H2BB 143(3)
H2 C2A H2BB 64(3)
O2 C2B C1 104.8(3)
O2 C2B H2AB 85.5(16)
C1 C2B H2AB 93.5(16)
O2 C2B H2 116(2)
C1 C2B H2 122(2)
H2AB C2B H2 53(2)
O2 C2B H2BB 111(2)
C1 C2B H2BB 113(2)
H2AB C2B H2BB 142(3)
H2 C2B H2BB 89(3)
O1 C3 O2 106.16(8)
O1 C3 C4 112.96(9)
O2 C3 C4 110.43(9)
O1 C3 C7 112.46(8)
O2 C3 C7 110.00(8)
C4 C3 C7 104.90(8)
C5 C4 C3 106.37(9)
C5 C4 H4A 110.7(11)
C3 C4 H4A 107.8(11)
C5 C4 H4B 112.1(12)
C3 C4 H4B 110.0(11)
H4A C4 H4B 109.6(16)
C4 C5 C6 106.12(9)
C4 C5 H5A 110.9(10)
C6 C5 H5A 109.3(10)
C4 C5 H5B 112.0(12)
C6 C5 H5B 109.4(12)
H5A C5 H5B 109.0(15)
C5 C6 C7 106.41(8)
C5 C6 H6A 111.6(9)
C7 C6 H6A 112.7(9)
C5 C6 H6B 109.0(11)
C7 C6 H6B 109.9(10)
H6A C6 H6B 107.1(14)
C12 C7 C8 111.02(8)
C12 C7 C6 108.07(8)
C8 C7 C6 111.02(8)
C12 C7 C3 114.73(8)
C8 C7 C3 109.79(8)
C6 C7 C3 101.83(8)
C9 C8 C7 112.29(9)
C9 C8 H8A 108.5(11)
C7 C8 H8A 111.7(11)
C9 C8 H8B 111.5(10)
C7 C8 H8B 109.6(10)
H8A C8 H8B 102.8(14)
C10 C9 C8 123.03(10)
C10 C9 H9 119.9(10)
C8 C9 H9 117.1(10)
C9 C10 C11 123.83(10)
C9 C10 H10 120.9(12)
C11 C10 H10 115.3(12)
C10 C11 C12 113.60(9)
C10 C11 H11A 110.5(10)
C12 C11 H11A 109.1(10)
C10 C11 H11B 110.0(12)
C12 C11 H11B 109.1(12)
H11A C11 H11B 104.1(15)
O3 C12 C11 110.01(8)
O3 C12 C7 107.76(7)
C11 C12 C7 112.06(8)
O3 C12 H12 107.3(9)
C11 C12 H12 109.3(9)
C7 C12 H12 110.3(9)
O4 C13 O3 124.68(9)
O4 C13 C14 122.60(9)
O3 C13 C14 112.71(8)
C15 C14 C19 120.67(9)
C15 C14 C13 122.01(9)
C19 C14 C13 117.25(9)
C14 C15 C16 119.62(9)
C14 C15 H15 120.7(11)
C16 C15 H15 119.5(11)
C17 C16 C15 118.42(10)
C17 C16 H16 122.8(11)
C15 C16 H16 118.7(11)
C18 C17 C16 122.69(9)
C18 C17 N1 118.14(9)
C16 C17 N1 119.17(9)
C17 C18 C19 118.45(9)
C17 C18 H18 121.2(11)
C19 C18 H18 120.3(11)
C18 C19 C14 120.09(10)
C18 C19 H19 121.3(10)
C14 C19 H19 118.6(10)

loop_
_geom_bond_atom_site_label_1
_geom_bond_atom_site_label_2
_geom_bond_distance
O1 C3 1.4146(13)
O1 C1 1.4233(14)
O2 C2A 1.421(6)
O2 C2B 1.424(5)
O2 C3 1.4276(13)
O3 C13 1.3384(12)
O3 C12 1.4687(12)
O4 C13 1.2137(13)
O5 N1 1.2287(13)
O6 N1 1.2274(13)
N1 C17 1.4716(13)
C1 C2B 1.517(6)
C1 C2A 1.524(7)
C1 H1A 1.01(2)
C1 H1B 0.96(2)
C2A H2AB 0.98(4)
C2A H2 0.79(3)
C2A H2BB 1.40(4)
C2B H2AB 1.42(4)
C2B H2 0.84(3)
C2B H2BB 0.96(4)
C3 C4 1.5416(15)
C3 C7 1.5501(14)
C4 C5 1.5373(17)
C4 H4A 0.988(19)
C4 H4B 0.95(2)
C5 C6 1.5414(15)
C5 H5A 0.979(18)
C5 H5B 0.94(2)
C6 C7 1.5469(13)
C6 H6A 0.982(16)
C6 H6B 1.001(19)
C7 C12 1.5280(13)
C7 C8 1.5407(14)
C8 C9 1.5047(16)
C8 H8A 0.970(18)
C8 H8B 0.961(17)
C9 C10 1.3273(18)
C9 H9 0.990(17)
C10 C11 1.4981(17)
C10 H10 0.95(2)
C11 C12 1.5275(15)
C11 H11A 1.031(19)
C11 H11B 0.98(2)
C12 H12 0.973(16)
C13 C14 1.4968(14)
C14 C15 1.3931(14)
C14 C19 1.3964(14)
C15 C16 1.3943(15)
C15 H15 0.960(17)
C16 C17 1.3909(14)
C16 H16 0.962(18)
C17 C18 1.3825(15)
C18 C19 1.3861(15)
C18 H18 0.940(18)
C19 H19 0.951(17)
